data_4335821
loop_
_publ_author_name
'Sergey A. Sapchenko'
'Denis G. Samsonenko'
'Danil N. Dybtsev'
'Vladimir P. Fedin'

_publ_section_title
;
 Hierarchical Guest Exchange and Step-by-Step Activation of a Biporous
 Coordination Framework
;
_journal_name_full 'Inorganic Chemistry'
_journal_page_first 9702
_journal_page_last 9704
_journal_paper_doi 10.1021/ic400940w
_journal_volume 52
_journal_year 2013
_chemical_formula_structural '(Zn4 (C6 H12 N4)2 (C12 H6 O4)4) . 0.5(H2 O) . 6.5(C6 H6)'
_chemical_formula_sum 'C99 H88 N8 O16.5 Zn4'
_chemical_formula_weight 1915.25
_chemical_name_systematic
; 
 ? 
;
_space_group_IT_number 14
_symmetry_cell_setting monoclinic
_symmetry_space_group_name_Hall '-P 2yn'
_symmetry_space_group_name_H-M 'P 1 21/n 1'
_atom_sites_solution_hydrogens geom
_atom_sites_solution_primary direct
_atom_sites_solution_secondary difmap
_audit_creation_method SHELXL-97
_cell_angle_alpha 90.00
_cell_angle_beta 96.330(2)
_cell_angle_gamma 90.00
_cell_formula_units_Z 4
_cell_length_a 12.0746(3)
_cell_length_b 31.4093(9)
_cell_length_c 24.4887(7)
_cell_measurement_reflns_used 9756
_cell_measurement_temperature 100(2)
_cell_measurement_theta_max 66.88
_cell_measurement_theta_min 3.63
_cell_volume 9230.8(4)
_computing_cell_refinement 'SAINT (Bruker-AXS, 2004)'
_computing_data_collection 'APEX2 (Bruker-AXS, 2004)'
_computing_data_reduction 'SAINT (Bruker-AXS, 2004)'
_computing_molecular_graphics 'SHELXTL (Bruker-AXS, 2004)'
_computing_publication_material 'CIFTAB-97 (Sheldrick, 1998)'
_computing_structure_refinement 'SHELXL-97 (Sheldrick, 1998)'
_computing_structure_solution 'SHELXS-97 (Sheldrick, 1998)'
_diffrn_ambient_temperature 100(2)
_diffrn_detector_area_resol_mean 25
_diffrn_measured_fraction_theta_full 0.977
_diffrn_measured_fraction_theta_max 0.977
_diffrn_measurement_device_type 'Bruker Apex Duo'
_diffrn_measurement_method '\f and \w scans'
_diffrn_radiation_monochromator graphite
_diffrn_radiation_probe x-ray
_diffrn_radiation_source 'fine-focus sealed tube'
_diffrn_radiation_type CuK\a
_diffrn_radiation_wavelength 1.54178
_diffrn_reflns_av_R_equivalents 0.0493
_diffrn_reflns_av_sigmaI/netI 0.0321
_diffrn_reflns_limit_h_max 14
_diffrn_reflns_limit_h_min -10
_diffrn_reflns_limit_k_max 35
_diffrn_reflns_limit_k_min -36
_diffrn_reflns_limit_l_max 28
_diffrn_reflns_limit_l_min -28
_diffrn_reflns_number 103539
_diffrn_reflns_theta_full 67.63
_diffrn_reflns_theta_max 67.63
_diffrn_reflns_theta_min 2.30
_diffrn_standards_decay_% 0
_diffrn_standards_interval_count 0
_diffrn_standards_interval_time 0
_diffrn_standards_number 0
_exptl_absorpt_coefficient_mu 1.756
_exptl_absorpt_correction_T_max 0.8723
_exptl_absorpt_correction_T_min 0.7911
_exptl_absorpt_correction_type multi-scan
_exptl_absorpt_process_details 'SADABS (Bruker-AXS, 2004)'
_exptl_crystal_colour colorless
_exptl_crystal_density_diffrn 1.378
_exptl_crystal_description block
_exptl_crystal_F_000 3960
_exptl_crystal_size_max 0.14
_exptl_crystal_size_mid 0.10
_exptl_crystal_size_min 0.08
_refine_diff_density_max 1.834
_refine_diff_density_min -0.664
_refine_diff_density_rms 0.097
_refine_ls_extinction_method none
_refine_ls_goodness_of_fit_ref 1.194
_refine_ls_hydrogen_treatment constr
_refine_ls_matrix_type full
_refine_ls_number_parameters 1190
_refine_ls_number_reflns 16303
_refine_ls_number_restraints 18
_refine_ls_restrained_S_all 1.199
_refine_ls_R_factor_all 0.0690
_refine_ls_R_factor_gt 0.0607
_refine_ls_shift/su_max 0.001
_refine_ls_shift/su_mean 0.000
_refine_ls_structure_factor_coef Fsqd
_refine_ls_weighting_details 'calc w=1/[\s^2^(Fo^2^)+(0.0379P)^2^+38.2600P] where P=(Fo^2^+2Fc^2^)/3'
_refine_ls_weighting_scheme calc
_refine_ls_wR_factor_gt 0.1464
_refine_ls_wR_factor_ref 0.1501
_reflns_number_gt 14445
_reflns_number_total 16303
_reflns_threshold_expression >2\s(I)
_cod_data_source_file ic400940w_si_002_3.cif
_cod_data_source_block 1b_6C6H6
_cod_database_code 4335821

loop_
_symmetry_equiv_pos_as_xyz
'x, y, z'
'-x+1/2, y+1/2, -z+1/2'
'-x, -y, -z'
'x-1/2, -y-1/2, z-1/2'

loop_
_atom_site_label
_atom_site_type_symbol
_atom_site_fract_x
_atom_site_fract_y
_atom_site_fract_z
_atom_site_U_iso_or_equiv
_atom_site_adp_type
_atom_site_occupancy
_atom_site_symmetry_multiplicity
_atom_site_calc_flag
_atom_site_refinement_flags
_atom_site_disorder_assembly
_atom_site_disorder_group
Zn1 Zn 0.59078(4) 0.263914(17) 0.21057(2) 0.01484(13) Uani 1 1 d . . .
Zn2 Zn 0.38733(4) 0.275541(17) 0.25825(2) 0.01506(13) Uani 1 1 d . . .
Zn3 Zn 0.30342(4) 0.356403(18) 0.57208(2) 0.01917(13) Uani 1 1 d . . .
Zn4 Zn 0.20144(4) 0.385368(19) 0.41712(2) 0.02316(14) Uani 1 1 d . . .
N11 N 0.7343(3) 0.25105(11) 0.17423(13) 0.0160(7) Uani 1 1 d . . .
N12 N 0.8224(3) 0.20165(11) 0.11482(13) 0.0167(7) Uani 1 1 d . . .
N13 N 0.8586(3) 0.27793(11) 0.10985(15) 0.0228(8) Uani 1 1 d . . .
N14 N 0.9342(3) 0.23738(11) 0.19044(14) 0.0204(7) Uani 1 1 d . . .
C11 C 0.7213(3) 0.21080(13) 0.14205(16) 0.0164(8) Uani 1 1 d . . .
H11A H 0.7074 0.1870 0.1669 0.020 Uiso 1 1 calc R . .
H11B H 0.6561 0.2132 0.1139 0.020 Uiso 1 1 calc R . .
C12 C 0.8335(3) 0.24635(14) 0.21631(16) 0.0177(8) Uani 1 1 d . . .
H12A H 0.8441 0.2729 0.2380 0.021 Uiso 1 1 calc R . .
H12B H 0.8201 0.2229 0.2418 0.021 Uiso 1 1 calc R . .
C13 C 0.7581(4) 0.28621(13) 0.13597(17) 0.0205(9) Uani 1 1 d . . .
H13A H 0.6941 0.2894 0.1073 0.025 Uiso 1 1 calc R . .
H13B H 0.7670 0.3133 0.1567 0.025 Uiso 1 1 calc R . .
C14 C 0.9192(3) 0.19819(13) 0.15895(17) 0.0198(9) Uani 1 1 d . . .
H14A H 0.9060 0.1744 0.1839 0.024 Uiso 1 1 calc R . .
H14B H 0.9880 0.1919 0.1419 0.024 Uiso 1 1 calc R . .
C15 C 0.8435(4) 0.23823(14) 0.07870(18) 0.0223(9) Uani 1 1 d . . .
H15A H 0.9111 0.2324 0.0604 0.027 Uiso 1 1 calc R . .
H15B H 0.7799 0.2414 0.0498 0.027 Uiso 1 1 calc R . .
C16 C 0.9529(4) 0.27271(15) 0.15309(19) 0.0250(10) Uani 1 1 d . . .
H16A H 1.0218 0.2673 0.1358 0.030 Uiso 1 1 calc R . .
H16B H 0.9634 0.2994 0.1745 0.030 Uiso 1 1 calc R . .
N21 N 0.2496(3) 0.28520(11) 0.29979(13) 0.0157(7) Uani 1 1 d . A .
N22 N 0.1719(3) 0.32968(11) 0.36779(13) 0.0170(7) Uani 1 1 d . A .
N23 N 0.1459(3) 0.25248(12) 0.36872(16) 0.0245(8) Uani 1 1 d . A .
N24 N 0.0485(3) 0.29519(12) 0.29499(15) 0.0215(8) Uani 1 1 d . A .
C21 C 0.2652(3) 0.32388(13) 0.33431(16) 0.0159(8) Uani 1 1 d . . .
H21A H 0.3358 0.3215 0.3588 0.019 Uiso 1 1 calc R A .
H21B H 0.2705 0.3491 0.3105 0.019 Uiso 1 1 calc R . .
C22 C 0.2381(3) 0.24750(14) 0.33630(18) 0.0226(9) Uani 1 1 d . . .
H22A H 0.2265 0.2215 0.3135 0.027 Uiso 1 1 calc R A .
H22B H 0.3079 0.2438 0.3611 0.027 Uiso 1 1 calc R . .
C23 C 0.1422(3) 0.28986(14) 0.26284(17) 0.0208(9) Uani 1 1 d . . .
H23A H 0.1471 0.3149 0.2386 0.025 Uiso 1 1 calc R A .
H23B H 0.1301 0.2643 0.2393 0.025 Uiso 1 1 calc R . .
C24 C 0.1632(3) 0.29070(14) 0.40205(18) 0.0229(9) Uani 1 1 d . . .
H24A H 0.2325 0.2875 0.4274 0.027 Uiso 1 1 calc R A .
H24B H 0.1005 0.2941 0.4245 0.027 Uiso 1 1 calc R . .
C25 C 0.0667(3) 0.33290(14) 0.32936(17) 0.0200(9) Uani 1 1 d . . .
H25A H 0.0027 0.3367 0.3510 0.024 Uiso 1 1 calc R A .
H25B H 0.0707 0.3583 0.3057 0.024 Uiso 1 1 calc R . .
C26 C 0.0429(4) 0.25777(15) 0.3306(2) 0.0267(10) Uani 1 1 d . . .
H26A H 0.0309 0.2320 0.3074 0.032 Uiso 1 1 calc R A .
H26B H -0.0215 0.2608 0.3520 0.032 Uiso 1 1 calc R . .
O11 O 0.4906(2) 0.26045(10) 0.32896(11) 0.0201(6) Uani 1 1 d . . .
O12 O 0.6503(2) 0.26837(10) 0.29110(11) 0.0204(6) Uani 1 1 d . . .
C101 C 0.5951(3) 0.26251(14) 0.33129(16) 0.0191(9) Uani 1 1 d . . .
C102 C 0.6616(3) 0.25820(14) 0.38656(17) 0.0216(9) Uani 1 1 d . . .
C103 C 0.6169(3) 0.23979(14) 0.42941(17) 0.0195(9) Uani 1 1 d . . .
H103 H 0.5418 0.2303 0.4247 0.023 Uiso 1 1 calc R . .
C104 C 0.6814(3) 0.23456(13) 0.48132(17) 0.0178(8) Uani 1 1 d . . .
C105 C 0.6383(3) 0.21520(14) 0.52670(17) 0.0219(9) Uani 1 1 d . . .
H105 H 0.5647 0.2041 0.5227 0.026 Uiso 1 1 calc R . .
C106 C 0.7021(3) 0.21229(14) 0.57640(17) 0.0217(9) Uani 1 1 d . . .
H106 H 0.6717 0.1996 0.6067 0.026 Uiso 1 1 calc R . .
C107 C 0.8126(3) 0.22786(13) 0.58327(16) 0.0177(8) Uani 1 1 d . . .
C108 C 0.8566(3) 0.24536(14) 0.53967(18) 0.0224(9) Uani 1 1 d . . .
H108 H 0.9318 0.2549 0.5441 0.027 Uiso 1 1 calc R . .
C109 C 0.7929(3) 0.24968(15) 0.48788(17) 0.0218(9) Uani 1 1 d . . .
C110 C 0.8359(4) 0.26944(19) 0.44281(19) 0.0351(12) Uani 1 1 d . . .
H110 H 0.9101 0.2799 0.4469 0.042 Uiso 1 1 calc R . .
C111 C 0.7723(4) 0.27367(18) 0.39341(19) 0.0345(12) Uani 1 1 d . . .
H111 H 0.8025 0.2870 0.3636 0.041 Uiso 1 1 calc R . .
C112 C 0.8791(3) 0.22627(13) 0.63860(17) 0.0189(9) Uani 1 1 d . . .
O13 O 0.9797(2) 0.23728(10) 0.64199(11) 0.0208(6) Uani 1 1 d . . .
O14 O 0.8276(2) 0.21436(10) 0.67817(11) 0.0226(7) Uani 1 1 d . . .
O21 O 0.3710(2) 0.21264(9) 0.24284(13) 0.0234(7) Uani 1 1 d . . .
O22 O 0.5467(2) 0.20184(10) 0.22423(12) 0.0238(7) Uani 1 1 d . . .
C201 C 0.4496(4) 0.18880(14) 0.23046(17) 0.0211(9) Uani 1 1 d . . .
C202 C 0.4232(4) 0.14280(14) 0.22091(17) 0.0217(9) Uani 1 1 d . . .
C203 C 0.3156(4) 0.12756(15) 0.2267(2) 0.0275(10) Uani 1 1 d . . .
H203 H 0.2617 0.1462 0.2391 0.033 Uiso 1 1 calc R . .
C204 C 0.2876(4) 0.08629(16) 0.2145(2) 0.0328(11) Uani 1 1 d . . .
H204 H 0.2144 0.0765 0.2183 0.039 Uiso 1 1 calc R . .
C205 C 0.3669(4) 0.05785(15) 0.1962(2) 0.0283(10) Uani 1 1 d . . .
C206 C 0.3403(4) 0.01531(15) 0.1806(2) 0.0332(11) Uani 1 1 d . . .
H206 H 0.2678 0.0047 0.1842 0.040 Uiso 1 1 calc R . .
C207 C 0.4172(4) -0.01080(15) 0.1604(2) 0.0332(11) Uani 1 1 d . . .
C208 C 0.5252(4) 0.00446(16) 0.1560(2) 0.0386(13) Uani 1 1 d . . .
H208 H 0.5788 -0.0138 0.1426 0.046 Uiso 1 1 calc R . .
C209 C 0.5542(4) 0.04511(16) 0.1705(2) 0.0342(11) Uani 1 1 d . . .
H209 H 0.6276 0.0549 0.1672 0.041 Uiso 1 1 calc R . .
C210 C 0.4758(4) 0.07291(15) 0.19067(19) 0.0258(10) Uani 1 1 d . . .
C211 C 0.5016(4) 0.11576(14) 0.20379(18) 0.0238(9) Uani 1 1 d . . .
H211 H 0.5746 0.1261 0.2007 0.029 Uiso 1 1 calc R . .
C212 C 0.3822(5) -0.05395(16) 0.1377(2) 0.0380(13) Uani 1 1 d . . .
O23 O 0.4486(4) -0.07579(13) 0.1148(2) 0.0687(15) Uani 1 1 d . . .
O24 O 0.2844(3) -0.06571(13) 0.13948(17) 0.0489(10) Uani 1 1 d . . .
O31 O 0.4542(2) 0.33416(9) 0.26226(12) 0.0214(6) Uani 1 1 d . . .
O32 O 0.5925(2) 0.32933(9) 0.20858(12) 0.0207(6) Uani 1 1 d . . .
C301 C 0.5335(3) 0.34947(13) 0.23921(16) 0.0192(9) Uani 1 1 d . . .
C302 C 0.5603(3) 0.39572(13) 0.25023(17) 0.0195(9) Uani 1 1 d . . .
C303 C 0.4993(3) 0.41826(14) 0.28449(17) 0.0199(9) Uani 1 1 d . . .
H303 H 0.4376 0.4051 0.2986 0.024 Uiso 1 1 calc R . .
C304 C 0.5272(3) 0.46080(13) 0.29917(18) 0.0208(9) Uani 1 1 d . . .
C305 C 0.4684(4) 0.48409(15) 0.33629(19) 0.0262(10) Uani 1 1 d . . .
H305 H 0.4050 0.4718 0.3499 0.031 Uiso 1 1 calc R . .
C306 C 0.5019(4) 0.52397(15) 0.3526(2) 0.0275(10) Uani 1 1 d . . .
H306 H 0.4629 0.5389 0.3783 0.033 Uiso 1 1 calc R . .
C307 C 0.5942(4) 0.54327(14) 0.33166(19) 0.0244(10) Uani 1 1 d . . .
C308 C 0.6491(4) 0.52254(14) 0.29369(19) 0.0254(10) Uani 1 1 d . . .
H308 H 0.7079 0.5365 0.2781 0.031 Uiso 1 1 calc R . .
C309 C 0.6194(4) 0.48019(14) 0.27705(18) 0.0235(9) Uani 1 1 d . . .
C310 C 0.6790(4) 0.45659(15) 0.2410(2) 0.0282(10) Uani 1 1 d . . .
H310 H 0.7394 0.4694 0.2254 0.034 Uiso 1 1 calc R . .
C311 C 0.6506(4) 0.41539(15) 0.22826(19) 0.0268(10) Uani 1 1 d . . .
H311 H 0.6922 0.3998 0.2043 0.032 Uiso 1 1 calc R . .
C312 C 0.6386(4) 0.58537(14) 0.3543(2) 0.0267(10) Uani 1 1 d . . .
O33 O 0.7110(3) 0.60510(10) 0.33258(15) 0.0314(8) Uani 1 1 d . . .
O34 O 0.5983(3) 0.59859(11) 0.39755(14) 0.0338(8) Uani 1 1 d . . .
O41 O 0.3642(2) 0.37704(12) 0.43176(13) 0.0338(8) Uani 1 1 d . A .
O42 O 0.3809(2) 0.33915(10) 0.50918(12) 0.0240(7) Uani 1 1 d . A .
C401 C 0.4209(4) 0.35972(15) 0.47153(18) 0.0251(10) Uani 1 1 d . . .
C402 C 0.5447(4) 0.36357(19) 0.4730(2) 0.0346(12) Uani 1 1 d . A .
C403 C 0.6122(4) 0.35409(17) 0.51925(19) 0.0309(11) Uani 1 1 d . . .
H403 H 0.5802 0.3445 0.5508 0.037 Uiso 1 1 calc R A .
C404 C 0.7303(4) 0.35822(18) 0.52158(19) 0.0321(11) Uani 1 1 d . A .
C405 C 0.8016(4) 0.34886(17) 0.56930(19) 0.0309(11) Uani 1 1 d . . .
H405 H 0.7710 0.3407 0.6019 0.037 Uiso 1 1 calc R A .
C406 C 0.9141(4) 0.35137(16) 0.56924(19) 0.0286(10) Uani 1 1 d . A .
H406 H 0.9618 0.3450 0.6017 0.034 Uiso 1 1 calc R . .
C407 C 0.9601(4) 0.36350(17) 0.5208(2) 0.0307(11) Uani 1 1 d . . .
C408 C 0.8925(4) 0.3736(2) 0.4744(2) 0.0485(16) Uani 1 1 d . A .
H408 H 0.9243 0.3822 0.4424 0.058 Uiso 1 1 calc R . .
C409 C 0.7750(4) 0.3714(2) 0.4734(2) 0.0468(16) Uani 1 1 d . . .
C410 C 0.7033(5) 0.3822(3) 0.4258(2) 0.069(2) Uani 1 1 d . A .
H410 H 0.7335 0.3927 0.3942 0.082 Uiso 1 1 calc R . .
C411 C 0.5911(4) 0.3776(3) 0.4251(2) 0.062(2) Uani 1 1 d . . .
H411 H 0.5435 0.3837 0.3926 0.074 Uiso 1 1 calc R A .
C412 C 1.0828(4) 0.36332(17) 0.52001(19) 0.0299(11) Uani 1 1 d . . .
O43 O 1.1418(2) 0.36070(11) 0.56480(13) 0.0287(7) Uani 1 1 d . . .
O44 O 1.1163(4) 0.3556(3) 0.47510(19) 0.031(2) Uani 0.695(19) 1 d P . .
O44' O 1.1326(9) 0.3855(6) 0.4787(4) 0.026(5) Uani 0.305(19) 1 d P . .
C11B C 0.2701(5) 0.45805(18) 0.8601(2) 0.0411(13) Uani 1 1 d . . .
H11C H 0.3359 0.4420 0.8575 0.049 Uiso 1 1 calc R . .
C12B C 0.1757(5) 0.45037(18) 0.8239(2) 0.0398(13) Uani 1 1 d . . .
H12C H 0.1767 0.4291 0.7964 0.048 Uiso 1 1 calc R . .
C13B C 0.0798(5) 0.47379(18) 0.8281(2) 0.0409(13) Uani 1 1 d . . .
H13C H 0.0153 0.4687 0.8030 0.049 Uiso 1 1 calc R . .
C14B C 0.0767(5) 0.50410(17) 0.8678(2) 0.0415(13) Uani 1 1 d . . .
H14C H 0.0103 0.5198 0.8706 0.050 Uiso 1 1 calc R . .
C15B C 0.1717(5) 0.51179(18) 0.9040(3) 0.0475(15) Uani 1 1 d . . .
H15C H 0.1701 0.5328 0.9319 0.057 Uiso 1 1 calc R . .
C16B C 0.2682(5) 0.48909(18) 0.8997(2) 0.0451(14) Uani 1 1 d . . .
H16C H 0.3333 0.4949 0.9240 0.054 Uiso 1 1 calc R . .
C21B C 0.6109(5) 0.51802(19) 0.9032(2) 0.0458(14) Uani 1 1 d . . .
H21C H 0.5640 0.5358 0.9221 0.055 Uiso 1 1 calc R . .
C22B C 0.5783(5) 0.50564(19) 0.8503(2) 0.0452(14) Uani 1 1 d . . .
H22C H 0.5087 0.5150 0.8325 0.054 Uiso 1 1 calc R . .
C23B C 0.6447(6) 0.4801(2) 0.8232(3) 0.0620(18) Uani 1 1 d . . .
H23C H 0.6213 0.4720 0.7864 0.074 Uiso 1 1 calc R . .
C24B C 0.7442(6) 0.4661(2) 0.8481(3) 0.0659(19) Uani 1 1 d . . .
H24C H 0.7897 0.4481 0.8288 0.079 Uiso 1 1 calc R . .
C25B C 0.7790(6) 0.4780(2) 0.9012(3) 0.067(2) Uani 1 1 d . . .
H25C H 0.8483 0.4681 0.9188 0.080 Uiso 1 1 calc R . .
C26B C 0.7123(6) 0.5046(2) 0.9289(3) 0.0583(18) Uani 1 1 d . . .
H26C H 0.7363 0.5134 0.9654 0.070 Uiso 1 1 calc R . .
C31B C 0.4925(5) 0.57947(19) 1.0190(2) 0.0451(14) Uani 1 1 d . . .
H31B H 0.4944 0.5616 1.0504 0.054 Uiso 1 1 calc R . .
C32B C 0.5872(5) 0.60001(19) 1.0080(2) 0.0469(14) Uani 1 1 d . . .
H32B H 0.6542 0.5962 1.0318 0.056 Uiso 1 1 calc R . .
C33B C 0.5867(6) 0.6260(2) 0.9634(3) 0.0556(17) Uani 1 1 d . . .
H33B H 0.6525 0.6405 0.9562 0.067 Uiso 1 1 calc R . .
C34B C 0.4884(7) 0.6308(2) 0.9286(3) 0.0638(19) Uani 1 1 d . . .
H34B H 0.4872 0.6484 0.8969 0.077 Uiso 1 1 calc R . .
C35B C 0.3936(6) 0.6103(2) 0.9398(3) 0.0575(17) Uani 1 1 d . . .
H35B H 0.3266 0.6140 0.9160 0.069 Uiso 1 1 calc R . .
C36B C 0.3942(5) 0.5843(2) 0.9853(2) 0.0501(15) Uani 1 1 d . . .
H36B H 0.3284 0.5700 0.9931 0.060 Uiso 1 1 calc R . .
C41B C 0.9664(6) 0.58549(18) 0.7789(2) 0.0481(15) Uani 1 1 d . . .
H41B H 1.0005 0.5768 0.7476 0.058 Uiso 1 1 calc R . .
C42B C 1.0276(6) 0.60762(18) 0.8205(3) 0.0497(15) Uani 1 1 d . . .
H42B H 1.1033 0.6145 0.8176 0.060 Uiso 1 1 calc R . .
C43B C 0.9790(6) 0.61980(19) 0.8664(3) 0.0578(18) Uani 1 1 d . . .
H43B H 1.0206 0.6356 0.8948 0.069 Uiso 1 1 calc R . .
C44B C 0.8705(7) 0.6091(2) 0.8709(3) 0.065(2) Uani 1 1 d . . .
H44B H 0.8374 0.6163 0.9031 0.078 Uiso 1 1 calc R . .
C45B C 0.8095(6) 0.5878(2) 0.8287(3) 0.066(2) Uani 1 1 d . . .
H45B H 0.7336 0.5811 0.8315 0.080 Uiso 1 1 calc R . .
C46B C 0.8573(6) 0.5761(2) 0.7826(3) 0.0548(16) Uani 1 1 d . . .
H46B H 0.8146 0.5616 0.7534 0.066 Uiso 1 1 calc R . .
C51B C 0.1438(7) 0.8595(2) 0.7093(3) 0.0592(18) Uani 1 1 d . . .
H51B H 0.1958 0.8643 0.7407 0.071 Uiso 1 1 calc R . .
C52B C 0.0377(7) 0.8733(2) 0.7089(3) 0.0640(19) Uani 1 1 d . . .
H52B H 0.0154 0.8876 0.7400 0.077 Uiso 1 1 calc R . .
C53B C -0.0381(8) 0.8666(2) 0.6633(4) 0.081(3) Uani 1 1 d . . .
H53B H -0.1125 0.8766 0.6624 0.097 Uiso 1 1 calc R . .
C54B C -0.0035(10) 0.8450(3) 0.6189(4) 0.088(3) Uani 1 1 d U . .
H54B H -0.0557 0.8393 0.5878 0.105 Uiso 1 1 calc R . .
C55B C 0.1018(10) 0.8319(3) 0.6190(3) 0.084(3) Uani 1 1 d U . .
H55B H 0.1245 0.8180 0.5875 0.100 Uiso 1 1 calc R . .
C56B C 0.1774(8) 0.8384(2) 0.6644(3) 0.068(2) Uani 1 1 d . . .
H56B H 0.2519 0.8286 0.6649 0.082 Uiso 1 1 calc R . .
C61B C -0.0970(6) 0.3471(2) 0.8822(3) 0.0542(16) Uani 1 1 d . . .
H61B H -0.1221 0.3324 0.8493 0.065 Uiso 1 1 calc R . .
C62B C -0.1529(6) 0.3424(2) 0.9271(3) 0.0575(17) Uani 1 1 d . . .
H62B H -0.2163 0.3243 0.9256 0.069 Uiso 1 1 calc R . .
C63B C -0.1172(6) 0.3639(2) 0.9749(3) 0.0642(19) Uani 1 1 d . . .
H63B H -0.1564 0.3611 1.0062 0.077 Uiso 1 1 calc R . .
C64B C -0.0234(7) 0.3898(2) 0.9769(3) 0.0616(19) Uani 1 1 d . . .
H64B H 0.0021 0.4046 1.0096 0.074 Uiso 1 1 calc R . .
C65B C 0.0324(6) 0.3937(2) 0.9311(3) 0.0598(18) Uani 1 1 d . . .
H65B H 0.0971 0.4110 0.9323 0.072 Uiso 1 1 calc R . .
C66B C -0.0060(6) 0.3725(2) 0.8837(3) 0.0547(16) Uani 1 1 d . . .
H66B H 0.0314 0.3757 0.8518 0.066 Uiso 1 1 calc R . .
O1M O 0.2359(7) 0.4323(3) 0.4894(3) 0.052(2) Uani 0.50 1 d P A 1
C71B C 0.3090(17) 0.4744(5) 0.5141(6) 0.086(6) Uani 0.50 1 d P B 2
H71B H 0.3490 0.4491 0.5247 0.103 Uiso 0.50 1 calc PR B 2
C72B C 0.2211(12) 0.4837(5) 0.5415(6) 0.071(4) Uani 0.50 1 d PU B 2
H72B H 0.2149 0.4728 0.5772 0.085 Uiso 0.50 1 calc PR B 2
C73B C 0.1426(15) 0.5091(7) 0.5156(7) 0.093(6) Uani 0.50 1 d P B 2
H73B H 0.0719 0.5117 0.5289 0.111 Uiso 0.50 1 calc PR B 2
C74B C 0.1657(11) 0.5314(4) 0.4695(5) 0.048(3) Uani 0.50 1 d P B 2
H74B H 0.1108 0.5495 0.4509 0.057 Uiso 0.50 1 calc PR B 2
C75B C 0.2661(11) 0.5274(5) 0.4510(5) 0.060(4) Uani 0.50 1 d P B 2
H75B H 0.2849 0.5452 0.4221 0.072 Uiso 0.50 1 calc PR B 2
C76B C 0.3448(14) 0.4967(7) 0.4745(6) 0.083(5) Uani 0.50 1 d P B 2
H76B H 0.4163 0.4929 0.4624 0.099 Uiso 0.50 1 calc PR B 2

loop_
_atom_site_aniso_label
_atom_site_aniso_U_11
_atom_site_aniso_U_22
_atom_site_aniso_U_33
_atom_site_aniso_U_23
_atom_site_aniso_U_13
_atom_site_aniso_U_12
Zn1 0.0149(3) 0.0170(3) 0.0114(3) -0.0010(2) -0.00434(19) 0.0006(2)
Zn2 0.0147(3) 0.0177(3) 0.0115(3) -0.0017(2) -0.00422(19) -0.0003(2)
Zn3 0.0199(3) 0.0183(3) 0.0186(3) -0.0008(2) -0.0007(2) -0.0031(2)
Zn4 0.0171(3) 0.0258(3) 0.0258(3) -0.0064(2) -0.0009(2) 0.0018(2)
N11 0.0159(16) 0.0190(18) 0.0116(16) -0.0012(13) -0.0059(13) -0.0004(13)
N12 0.0182(17) 0.0163(17) 0.0147(17) -0.0010(14) -0.0026(13) -0.0002(13)
N13 0.0268(19) 0.0151(18) 0.027(2) -0.0016(15) 0.0029(15) -0.0024(14)
N14 0.0168(17) 0.0222(19) 0.0209(18) -0.0034(15) -0.0034(14) -0.0017(14)
C11 0.0162(19) 0.016(2) 0.016(2) -0.0021(16) -0.0041(15) -0.0006(15)
C12 0.0150(19) 0.022(2) 0.015(2) -0.0017(16) -0.0059(15) -0.0007(16)
C13 0.027(2) 0.017(2) 0.017(2) 0.0010(17) -0.0017(17) 0.0006(17)
C14 0.017(2) 0.019(2) 0.022(2) -0.0012(17) -0.0026(16) 0.0021(16)
C15 0.028(2) 0.019(2) 0.020(2) -0.0010(18) 0.0018(17) 0.0024(17)
C16 0.022(2) 0.024(2) 0.029(2) -0.0059(19) 0.0012(18) -0.0027(18)
N21 0.0154(16) 0.0165(17) 0.0139(17) 0.0015(13) -0.0043(13) -0.0010(13)
N22 0.0150(16) 0.0212(18) 0.0143(17) 0.0021(14) -0.0002(13) -0.0020(13)
N23 0.0196(18) 0.025(2) 0.028(2) 0.0095(16) -0.0021(15) -0.0032(15)
N24 0.0164(17) 0.025(2) 0.0217(19) -0.0014(15) -0.0035(14) -0.0007(14)
C21 0.0135(18) 0.020(2) 0.0138(19) 0.0022(16) -0.0007(15) -0.0022(15)
C22 0.018(2) 0.019(2) 0.029(2) 0.0071(18) -0.0050(17) -0.0022(16)
C23 0.0144(19) 0.025(2) 0.021(2) -0.0007(18) -0.0065(16) 0.0005(16)
C24 0.018(2) 0.030(2) 0.020(2) 0.0089(19) -0.0008(17) -0.0037(17)
C25 0.017(2) 0.022(2) 0.020(2) 0.0003(17) -0.0034(16) -0.0005(16)
C26 0.017(2) 0.025(2) 0.036(3) 0.002(2) -0.0015(19) -0.0080(18)
O11 0.0143(14) 0.0311(17) 0.0132(14) 0.0032(12) -0.0055(11) -0.0011(12)
O12 0.0172(14) 0.0346(18) 0.0079(13) 0.0005(12) -0.0058(11) 0.0001(12)
C101 0.022(2) 0.021(2) 0.013(2) 0.0023(17) -0.0047(16) -0.0004(17)
C102 0.020(2) 0.029(2) 0.015(2) 0.0010(18) -0.0043(16) 0.0007(17)
C103 0.0157(19) 0.026(2) 0.016(2) -0.0020(17) -0.0027(16) 0.0009(16)
C104 0.0149(19) 0.021(2) 0.017(2) -0.0015(17) -0.0015(16) 0.0012(16)
C105 0.016(2) 0.032(3) 0.016(2) 0.0034(18) -0.0039(16) -0.0047(17)
C106 0.019(2) 0.029(2) 0.017(2) 0.0014(18) 0.0023(16) -0.0011(17)
C107 0.018(2) 0.020(2) 0.013(2) -0.0013(16) -0.0065(16) 0.0021(16)
C108 0.015(2) 0.030(2) 0.021(2) 0.0008(18) -0.0039(16) -0.0037(17)
C109 0.016(2) 0.033(2) 0.015(2) 0.0036(18) -0.0023(16) -0.0012(17)
C110 0.016(2) 0.065(4) 0.023(2) 0.013(2) -0.0050(18) -0.012(2)
C111 0.023(2) 0.061(4) 0.018(2) 0.014(2) -0.0041(18) -0.010(2)
C112 0.020(2) 0.018(2) 0.017(2) 0.0002(17) -0.0046(16) 0.0010(16)
O13 0.0194(15) 0.0278(17) 0.0131(14) 0.0025(12) -0.0078(11) -0.0021(12)
O14 0.0256(15) 0.0299(17) 0.0110(14) 0.0034(12) -0.0041(12) -0.0040(13)
O21 0.0234(15) 0.0150(15) 0.0305(17) -0.0017(12) -0.0032(13) 0.0017(12)
O22 0.0215(15) 0.0208(16) 0.0279(17) 0.0040(13) -0.0026(12) 0.0008(12)
C201 0.026(2) 0.020(2) 0.016(2) 0.0046(17) -0.0059(17) 0.0022(18)
C202 0.025(2) 0.021(2) 0.018(2) 0.0025(17) -0.0013(17) -0.0022(17)
C203 0.026(2) 0.022(2) 0.035(3) -0.003(2) 0.0063(19) 0.0008(18)
C204 0.024(2) 0.028(3) 0.048(3) -0.002(2) 0.010(2) -0.0047(19)
C205 0.029(2) 0.020(2) 0.036(3) 0.000(2) 0.001(2) -0.0018(18)
C206 0.030(3) 0.023(3) 0.045(3) -0.001(2) 0.001(2) -0.004(2)
C207 0.043(3) 0.021(2) 0.035(3) 0.002(2) 0.001(2) 0.004(2)
C208 0.042(3) 0.024(3) 0.053(3) 0.005(2) 0.016(3) 0.012(2)
C209 0.028(2) 0.025(3) 0.050(3) 0.003(2) 0.006(2) 0.004(2)
C210 0.024(2) 0.022(2) 0.030(3) 0.0047(19) 0.0008(18) 0.0028(18)
C211 0.022(2) 0.021(2) 0.029(2) 0.0079(19) 0.0005(18) -0.0009(17)
C212 0.060(4) 0.021(3) 0.032(3) 0.007(2) 0.003(2) 0.007(2)
O23 0.098(4) 0.023(2) 0.098(4) -0.009(2) 0.067(3) -0.004(2)
O24 0.044(2) 0.037(2) 0.062(3) -0.0170(19) -0.0100(19) 0.0080(18)
O31 0.0249(15) 0.0185(15) 0.0205(15) 0.0001(12) 0.0012(12) -0.0034(12)
O32 0.0285(16) 0.0145(15) 0.0189(15) -0.0017(12) 0.0012(12) 0.0025(12)
C301 0.023(2) 0.020(2) 0.013(2) -0.0003(17) -0.0054(16) 0.0009(17)
C302 0.022(2) 0.017(2) 0.018(2) -0.0013(17) -0.0026(16) 0.0013(16)
C303 0.020(2) 0.019(2) 0.020(2) 0.0009(17) -0.0008(16) -0.0023(16)
C304 0.023(2) 0.017(2) 0.022(2) -0.0010(17) 0.0000(17) -0.0009(17)
C305 0.025(2) 0.022(2) 0.032(3) -0.0027(19) 0.0066(19) -0.0012(18)
C306 0.030(2) 0.021(2) 0.032(3) -0.006(2) 0.007(2) -0.0006(19)
C307 0.023(2) 0.017(2) 0.033(3) -0.0021(19) -0.0003(18) -0.0020(17)
C308 0.024(2) 0.020(2) 0.033(3) -0.0007(19) 0.0047(19) -0.0044(18)
C309 0.022(2) 0.022(2) 0.026(2) -0.0023(18) 0.0015(18) -0.0028(17)
C310 0.028(2) 0.025(2) 0.033(3) -0.002(2) 0.010(2) -0.0051(19)
C311 0.029(2) 0.023(2) 0.029(3) -0.0030(19) 0.0079(19) 0.0017(19)
C312 0.025(2) 0.017(2) 0.037(3) -0.001(2) -0.001(2) 0.0047(18)
O33 0.0263(17) 0.0204(17) 0.048(2) -0.0064(15) 0.0053(15) -0.0081(13)
O34 0.0363(18) 0.0286(18) 0.037(2) -0.0123(15) 0.0071(15) -0.0107(15)
O41 0.0185(15) 0.061(2) 0.0203(17) 0.0033(16) -0.0052(13) -0.0020(15)
O42 0.0246(15) 0.0214(16) 0.0262(17) -0.0021(13) 0.0040(13) 0.0023(12)
C401 0.022(2) 0.035(3) 0.018(2) -0.0074(19) -0.0023(18) -0.0020(19)
C402 0.018(2) 0.060(4) 0.025(3) 0.004(2) -0.0019(19) 0.002(2)
C403 0.025(2) 0.045(3) 0.022(2) 0.006(2) -0.0010(19) -0.001(2)
C404 0.025(2) 0.051(3) 0.020(2) 0.007(2) -0.0003(19) 0.002(2)
C405 0.028(2) 0.045(3) 0.019(2) 0.006(2) -0.0031(18) -0.003(2)
C406 0.025(2) 0.037(3) 0.023(2) 0.005(2) -0.0035(18) 0.001(2)
C407 0.021(2) 0.043(3) 0.026(3) -0.001(2) -0.0021(19) 0.008(2)
C408 0.022(3) 0.098(5) 0.026(3) 0.012(3) 0.005(2) 0.014(3)
C409 0.028(3) 0.093(5) 0.019(3) 0.013(3) -0.001(2) 0.010(3)
C410 0.026(3) 0.153(8) 0.028(3) 0.035(4) 0.006(2) 0.013(4)
C411 0.026(3) 0.136(7) 0.023(3) 0.028(3) 0.000(2) 0.011(3)
C412 0.027(2) 0.042(3) 0.021(2) 0.004(2) 0.0042(19) 0.013(2)
O43 0.0196(15) 0.0380(19) 0.0268(17) 0.0087(14) -0.0047(13) -0.0023(13)
O44 0.025(3) 0.048(6) 0.020(3) 0.003(2) 0.0056(19) 0.006(3)
O44' 0.021(5) 0.033(12) 0.023(6) 0.000(5) 0.003(4) 0.002(5)
C11B 0.044(3) 0.035(3) 0.044(3) 0.002(2) 0.004(2) -0.001(2)
C12B 0.048(3) 0.038(3) 0.033(3) -0.001(2) 0.003(2) -0.009(2)
C13B 0.044(3) 0.041(3) 0.036(3) 0.011(2) -0.003(2) -0.012(2)
C14B 0.044(3) 0.031(3) 0.048(3) 0.007(3) -0.001(3) 0.001(2)
C15B 0.059(4) 0.034(3) 0.047(3) -0.003(3) -0.010(3) 0.005(3)
C16B 0.046(3) 0.041(3) 0.046(3) -0.002(3) -0.010(3) -0.001(3)
C21B 0.051(3) 0.044(3) 0.044(3) 0.005(3) 0.011(3) 0.002(3)
C22B 0.043(3) 0.040(3) 0.051(4) -0.002(3) -0.003(3) 0.002(2)
C23B 0.063(4) 0.058(4) 0.064(4) -0.018(4) 0.002(3) 0.002(3)
C24B 0.066(5) 0.061(5) 0.073(5) -0.004(4) 0.019(4) 0.017(4)
C25B 0.046(4) 0.071(5) 0.083(5) 0.038(4) 0.004(4) 0.010(3)
C26B 0.065(4) 0.072(5) 0.037(3) 0.012(3) -0.005(3) -0.016(4)
C31B 0.063(4) 0.041(3) 0.031(3) 0.005(2) 0.002(3) -0.003(3)
C32B 0.053(3) 0.040(3) 0.047(3) 0.000(3) -0.002(3) -0.003(3)
C33B 0.064(4) 0.036(3) 0.069(4) 0.006(3) 0.020(3) -0.004(3)
C34B 0.087(5) 0.052(4) 0.054(4) 0.025(3) 0.014(4) 0.009(4)
C35B 0.064(4) 0.054(4) 0.051(4) 0.012(3) -0.008(3) 0.001(3)
C36B 0.056(4) 0.050(4) 0.045(3) 0.002(3) 0.006(3) -0.010(3)
C41B 0.077(4) 0.033(3) 0.035(3) 0.009(2) 0.012(3) 0.006(3)
C42B 0.061(4) 0.031(3) 0.057(4) 0.012(3) 0.006(3) 0.005(3)
C43B 0.093(5) 0.025(3) 0.055(4) -0.002(3) 0.008(4) -0.012(3)
C44B 0.103(6) 0.037(4) 0.061(4) -0.002(3) 0.039(4) -0.007(4)
C45B 0.071(5) 0.050(4) 0.083(5) 0.004(4) 0.029(4) -0.011(3)
C46B 0.077(5) 0.046(4) 0.039(3) 0.004(3) -0.004(3) -0.005(3)
C51B 0.085(5) 0.046(4) 0.044(4) 0.018(3) -0.006(3) -0.011(3)
C52B 0.095(6) 0.037(4) 0.059(4) 0.011(3) 0.002(4) 0.000(4)
C53B 0.099(6) 0.046(4) 0.092(6) 0.028(4) -0.014(5) -0.009(4)
C54B 0.135(7) 0.060(5) 0.062(5) 0.016(4) -0.021(5) -0.038(5)
C55B 0.144(7) 0.051(4) 0.058(4) 0.005(3) 0.017(5) -0.024(5)
C56B 0.107(6) 0.036(4) 0.065(5) 0.015(3) 0.024(4) -0.002(4)
C61B 0.073(4) 0.037(3) 0.051(4) 0.000(3) 0.003(3) -0.014(3)
C62B 0.051(4) 0.056(4) 0.065(4) -0.001(3) 0.004(3) -0.007(3)
C63B 0.068(5) 0.065(5) 0.064(5) 0.008(4) 0.025(4) 0.008(4)
C64B 0.092(5) 0.048(4) 0.041(4) -0.001(3) -0.011(3) -0.001(4)
C65B 0.061(4) 0.054(4) 0.061(4) 0.013(3) -0.008(3) -0.016(3)
C66B 0.072(4) 0.039(3) 0.055(4) 0.001(3) 0.014(3) -0.009(3)
O1M 0.078(6) 0.051(5) 0.028(4) -0.015(4) 0.004(4) -0.027(4)
C71B 0.145(16) 0.071(11) 0.049(9) 0.043(8) 0.041(10) 0.015(10)
C72B 0.059(7) 0.094(8) 0.057(7) 0.037(6) 0.000(6) 0.002(6)
C73B 0.076(11) 0.138(18) 0.072(11) 0.031(11) 0.045(9) 0.026(11)
C74B 0.062(8) 0.037(6) 0.040(6) -0.018(5) -0.012(6) 0.015(5)
C75B 0.060(8) 0.088(11) 0.031(6) 0.001(7) 0.002(6) -0.015(7)
C76B 0.070(10) 0.144(17) 0.037(8) 0.010(9) 0.017(7) -0.014(10)

loop_
_atom_type_symbol
_atom_type_description
_atom_type_scat_dispersion_real
_atom_type_scat_dispersion_imag
_atom_type_scat_source
C C 0.0181 0.0091 'International Tables Vol C Tables 4.2.6.8 and 6.1.1.4'
H H 0.0000 0.0000 'International Tables Vol C Tables 4.2.6.8 and 6.1.1.4'
N N 0.0311 0.0180 'International Tables Vol C Tables 4.2.6.8 and 6.1.1.4'
O O 0.0492 0.0322 'International Tables Vol C Tables 4.2.6.8 and 6.1.1.4'
Zn Zn -1.5491 0.6778 'International Tables Vol C Tables 4.2.6.8 and 6.1.1.4'

loop_
_geom_angle_atom_site_label_1
_geom_angle_atom_site_label_2
_geom_angle_atom_site_label_3
_geom_angle
_geom_angle_site_symmetry_1
_geom_angle_site_symmetry_3
_geom_angle_publ_flag
N11 Zn1 Zn2 175.80(10) . . ?
O12 Zn1 Zn2 79.78(8) . . ?
O12 Zn1 N11 101.96(12) . . yes
O12 Zn1 O13 159.48(12) . 4_565 yes
O12 Zn1 O22 88.72(12) . . yes
O12 Zn1 O32 87.17(12) . . yes
O13 Zn1 Zn2 79.71(8) 4_565 . ?
O13 Zn1 N11 98.53(12) 4_565 . yes
O13 Zn1 O22 87.58(12) 4_565 . yes
O13 Zn1 O32 90.36(12) 4_565 . yes
O22 Zn1 Zn2 78.77(9) . . ?
O22 Zn1 N11 97.39(13) . . yes
O32 Zn1 Zn2 83.86(8) . . ?
O32 Zn1 N11 100.01(13) . . yes
O32 Zn1 O22 162.59(12) . . yes
N21 Zn2 Zn1 174.44(9) . . ?
N21 Zn2 O11 93.73(12) . . yes
O11 Zn2 Zn1 81.20(8) . . ?
O14 Zn2 Zn1 81.70(8) 4_565 . ?
O14 Zn2 N21 103.44(12) 4_565 . yes
O14 Zn2 O11 162.77(12) 4_565 . yes
O21 Zn2 Zn1 82.48(9) . . ?
O21 Zn2 N21 99.71(13) . . yes
O21 Zn2 O11 88.27(12) . . yes
O21 Zn2 O14 87.45(12) . 4_565 yes
O31 Zn2 Zn1 77.19(9) . . ?
O31 Zn2 N21 100.49(13) . . yes
O31 Zn2 O11 88.12(12) . . yes
O31 Zn2 O14 90.12(12) . 4_565 yes
O31 Zn2 O21 159.66(12) . . yes
O34 Zn3 N12 114.36(14) 3_666 4_566 yes
O34 Zn3 O42 100.21(14) 3_666 . yes
O34 Zn3 O43 123.36(15) 3_666 1_455 yes
O42 Zn3 N12 96.65(13) . 4_566 yes
O43 Zn3 N12 99.16(13) 1_455 4_566 yes
O43 Zn3 O42 120.48(13) 1_455 . yes
N22 Zn4 C212 106.88(15) . 2 ?
N22 Zn4 O23 99.77(16) . 2 yes
N22 Zn4 O1M 164.5(2) . . yes
O23 Zn4 C212 29.77(17) 2 2 ?
O23 Zn4 O1M 89.5(3) 2 . yes
O24 Zn4 N22 104.36(15) 2 . yes
O24 Zn4 C212 30.01(17) 2 2 yes
O24 Zn4 O23 59.51(15) 2 2 yes
O24 Zn4 O1M 91.1(2) 2 . yes
O41 Zn4 N22 95.47(14) . . yes
O41 Zn4 C212 122.49(17) . 2 ?
O41 Zn4 O23 151.74(15) . 2 yes
O41 Zn4 O24 93.74(15) . 2 yes
O41 Zn4 O44 112.09(16) . 1_455 yes
O41 Zn4 O1M 81.6(3) . . yes
O44 Zn4 N22 87.3(3) 1_455 . yes
O44 Zn4 C212 121.0(2) 1_455 2 ?
O44 Zn4 O23 92.37(18) 1_455 2 yes
O44 Zn4 O24 150.7(2) 1_455 2 yes
O44 Zn4 O1M 79.8(3) 1_455 . yes
O44' Zn4 N22 114.4(6) 1_455 . yes
O44' Zn4 C212 104.7(5) 1_455 2 ?
O44' Zn4 O23 82.1(4) 1_455 2 yes
O44' Zn4 O24 129.3(6) 1_455 2 yes
O44' Zn4 O41 113.0(3) 1_455 . yes
O44' Zn4 O44 27.7(5) 1_455 1_455 yes
O44' Zn4 O1M 54.3(6) 1_455 . yes
O1M Zn4 C212 87.3(3) . 2 ?
C11 N11 Zn1 110.4(2) . . ?
C11 N11 C12 108.1(3) . . ?
C11 N11 C13 108.2(3) . . ?
C12 N11 Zn1 111.5(2) . . ?
C13 N11 Zn1 110.6(2) . . ?
C13 N11 C12 108.0(3) . . ?
C11 N12 Zn3 110.0(2) . 4_665 ?
C11 N12 C14 107.7(3) . . ?
C11 N12 C15 108.7(3) . . ?
C14 N12 Zn3 109.1(2) . 4_665 ?
C15 N12 Zn3 112.9(2) . 4_665 ?
C15 N12 C14 108.2(3) . . ?
C13 N13 C15 108.6(3) . . ?
C13 N13 C16 108.6(3) . . ?
C15 N13 C16 108.8(3) . . ?
C12 N14 C16 108.4(3) . . ?
C14 N14 C12 109.4(3) . . ?
C14 N14 C16 109.1(3) . . ?
N11 C11 H11A 109.4 . . ?
N11 C11 H11B 109.4 . . ?
N12 C11 N11 111.0(3) . . ?
N12 C11 H11A 109.4 . . ?
N12 C11 H11B 109.4 . . ?
H11A C11 H11B 108.0 . . ?
N11 C12 H12A 109.4 . . ?
N11 C12 H12B 109.4 . . ?
N14 C12 N11 111.2(3) . . ?
N14 C12 H12A 109.4 . . ?
N14 C12 H12B 109.4 . . ?
H12A C12 H12B 108.0 . . ?
N11 C13 H13A 109.3 . . ?
N11 C13 H13B 109.3 . . ?
N13 C13 N11 111.7(3) . . ?
N13 C13 H13A 109.3 . . ?
N13 C13 H13B 109.3 . . ?
H13A C13 H13B 107.9 . . ?
N12 C14 H14A 109.4 . . ?
N12 C14 H14B 109.4 . . ?
N14 C14 N12 111.2(3) . . ?
N14 C14 H14A 109.4 . . ?
N14 C14 H14B 109.4 . . ?
H14A C14 H14B 108.0 . . ?
N12 C15 H15A 109.3 . . ?
N12 C15 H15B 109.3 . . ?
N13 C15 N12 111.6(3) . . ?
N13 C15 H15A 109.3 . . ?
N13 C15 H15B 109.3 . . ?
H15A C15 H15B 108.0 . . ?
N13 C16 H16A 109.3 . . ?
N13 C16 H16B 109.3 . . ?
N14 C16 N13 111.8(3) . . ?
N14 C16 H16A 109.3 . . ?
N14 C16 H16B 109.3 . . ?
H16A C16 H16B 107.9 . . ?
C21 N21 Zn2 110.1(2) . . ?
C21 N21 C22 108.8(3) . . ?
C21 N21 C23 108.1(3) . . ?
C22 N21 Zn2 108.1(2) . . ?
C22 N21 C23 107.7(3) . . ?
C23 N21 Zn2 113.9(2) . . ?
C21 N22 Zn4 109.0(2) . . ?
C21 N22 C24 108.4(3) . . ?
C21 N22 C25 107.8(3) . . ?
C24 N22 Zn4 111.8(2) . . ?
C24 N22 C25 107.5(3) . . ?
C25 N22 Zn4 112.2(3) . . ?
C22 N23 C24 109.0(3) . . ?
C22 N23 C26 108.0(3) . . ?
C24 N23 C26 108.7(3) . . ?
C23 N24 C26 108.5(3) . . ?
C25 N24 C23 109.2(3) . . ?
C25 N24 C26 108.8(3) . . ?
N21 C21 H21A 109.4 . . ?
N21 C21 H21B 109.4 . . ?
N22 C21 N21 111.2(3) . . ?
N22 C21 H21A 109.4 . . ?
N22 C21 H21B 109.4 . . ?
H21A C21 H21B 108.0 . . ?
N21 C22 H22A 109.3 . . ?
N21 C22 H22B 109.3 . . ?
N23 C22 N21 111.7(3) . . ?
N23 C22 H22A 109.3 . . ?
N23 C22 H22B 109.3 . . ?
H22A C22 H22B 107.9 . . ?
N21 C23 H23A 109.5 . . ?
N21 C23 H23B 109.5 . . ?
N24 C23 N21 110.8(3) . . ?
N24 C23 H23A 109.5 . . ?
N24 C23 H23B 109.5 . . ?
H23A C23 H23B 108.1 . . ?
N22 C24 H24A 109.2 . . ?
N22 C24 H24B 109.2 . . ?
N23 C24 N22 112.1(3) . . ?
N23 C24 H24A 109.2 . . ?
N23 C24 H24B 109.2 . . ?
H24A C24 H24B 107.9 . . ?
N22 C25 H25A 109.3 . . ?
N22 C25 H25B 109.3 . . ?
N24 C25 N22 111.8(3) . . ?
N24 C25 H25A 109.3 . . ?
N24 C25 H25B 109.3 . . ?
H25A C25 H25B 107.9 . . ?
N23 C26 H26A 109.2 . . ?
N23 C26 H26B 109.2 . . ?
N24 C26 N23 112.0(3) . . ?
N24 C26 H26A 109.2 . . ?
N24 C26 H26B 109.2 . . ?
H26A C26 H26B 107.9 . . ?
C101 O11 Zn2 122.3(3) . . ?
C101 O12 Zn1 126.0(3) . . ?
O11 C101 O12 125.9(4) . . ?
O11 C101 C102 118.0(4) . . ?
O12 C101 C102 116.1(4) . . ?
C103 C102 C101 121.1(4) . . ?
C103 C102 C111 120.3(4) . . ?
C111 C102 C101 118.7(4) . . ?
C102 C103 H103 119.6 . . ?
C102 C103 C104 120.9(4) . . ?
C104 C103 H103 119.6 . . ?
C105 C104 C103 122.5(4) . . ?
C105 C104 C109 118.8(4) . . ?
C109 C104 C103 118.7(4) . . ?
C104 C105 H105 119.8 . . ?
C106 C105 C104 120.4(4) . . ?
C106 C105 H105 119.8 . . ?
C105 C106 H106 119.5 . . ?
C105 C106 C107 120.9(4) . . ?
C107 C106 H106 119.5 . . ?
C106 C107 C112 120.1(4) . . ?
C108 C107 C106 119.5(4) . . ?
C108 C107 C112 120.4(4) . . ?
C107 C108 H108 119.3 . . ?
C107 C108 C109 121.4(4) . . ?
C109 C108 H108 119.3 . . ?
C108 C109 C104 118.9(4) . . ?
C110 C109 C104 118.9(4) . . ?
C110 C109 C108 122.1(4) . . ?
C109 C110 H110 119.5 . . ?
C111 C110 C109 121.0(4) . . ?
C111 C110 H110 119.5 . . ?
C102 C111 H111 119.9 . . ?
C110 C111 C102 120.2(4) . . ?
C110 C111 H111 119.9 . . ?
O13 C112 C107 117.9(4) . . ?
O13 C112 O14 125.7(4) . . ?
O14 C112 C107 116.3(4) . . ?
C112 O13 Zn1 126.5(3) . 4_666 ?
C112 O14 Zn2 122.7(3) . 4_666 ?
C201 O21 Zn2 124.1(3) . . ?
C201 O22 Zn1 125.8(3) . . ?
O21 C201 C202 117.1(4) . . ?
O22 C201 O21 124.3(4) . . ?
O22 C201 C202 118.6(4) . . ?
C203 C202 C201 119.9(4) . . ?
C211 C202 C201 120.3(4) . . ?
C211 C202 C203 119.8(4) . . ?
C202 C203 H203 119.7 . . ?
C204 C203 C202 120.7(4) . . ?
C204 C203 H203 119.7 . . ?
C203 C204 H204 119.7 . . ?
C203 C204 C205 120.6(4) . . ?
C205 C204 H204 119.7 . . ?
C206 C205 C204 122.6(4) . . ?
C206 C205 C210 118.3(4) . . ?
C210 C205 C204 119.0(4) . . ?
C205 C206 H206 119.4 . . ?
C207 C206 C205 121.2(5) . . ?
C207 C206 H206 119.4 . . ?
C206 C207 C208 119.7(5) . . ?
C206 C207 C212 119.8(5) . . ?
C208 C207 C212 120.2(5) . . ?
C207 C208 H208 119.5 . . ?
C209 C208 C207 120.9(5) . . ?
C209 C208 H208 119.5 . . ?
C208 C209 H209 119.8 . . ?
C208 C209 C210 120.5(5) . . ?
C210 C209 H209 119.8 . . ?
C209 C210 C205 119.4(4) . . ?
C211 C210 C205 118.7(4) . . ?
C211 C210 C209 121.8(4) . . ?
C202 C211 C210 121.1(4) . . ?
C202 C211 H211 119.4 . . ?
C210 C211 H211 119.4 . . ?
C207 C212 Zn4 166.1(4) . 2_545 ?
O23 C212 Zn4 64.7(3) . 2_545 ?
O23 C212 C207 119.8(5) . . ?
O23 C212 O24 121.1(5) . . ?
O24 C212 Zn4 57.2(3) . 2_545 ?
O24 C212 C207 118.9(5) . . ?
C212 O23 Zn4 85.5(4) . 2_545 ?
C212 O24 Zn4 92.8(3) . 2_545 ?
C301 O31 Zn2 130.5(3) . . ?
C301 O32 Zn1 118.7(3) . . ?
O31 C301 O32 125.6(4) . . ?
O31 C301 C302 116.6(4) . . ?
O32 C301 C302 117.8(4) . . ?
C303 C302 C301 119.2(4) . . ?
C303 C302 C311 119.8(4) . . ?
C311 C302 C301 121.0(4) . . ?
C302 C303 H303 119.5 . . ?
C302 C303 C304 120.9(4) . . ?
C304 C303 H303 119.5 . . ?
C303 C304 C305 121.9(4) . . ?
C303 C304 C309 118.7(4) . . ?
C305 C304 C309 119.4(4) . . ?
C304 C305 H305 119.7 . . ?
C306 C305 C304 120.6(4) . . ?
C306 C305 H305 119.7 . . ?
C305 C306 H306 119.7 . . ?
C305 C306 C307 120.5(4) . . ?
C307 C306 H306 119.7 . . ?
C306 C307 C312 120.3(4) . . ?
C308 C307 C306 120.3(4) . . ?
C308 C307 C312 119.3(4) . . ?
C307 C308 H308 119.5 . . ?
C307 C308 C309 120.9(4) . . ?
C309 C308 H308 119.5 . . ?
C308 C309 C304 118.2(4) . . ?
C310 C309 C304 119.1(4) . . ?
C310 C309 C308 122.7(4) . . ?
C309 C310 H310 119.7 . . ?
C311 C310 C309 120.6(4) . . ?
C311 C310 H310 119.7 . . ?
C302 C311 H311 119.6 . . ?
C310 C311 C302 120.9(4) . . ?
C310 C311 H311 119.6 . . ?
O33 C312 C307 121.3(4) . . ?
O33 C312 O34 122.8(4) . . ?
O34 C312 C307 115.8(4) . . ?
C312 O34 Zn3 106.3(3) . 3_666 ?
C401 O41 Zn4 130.3(3) . . ?
C401 O42 Zn3 133.1(3) . . ?
O41 C401 O42 124.8(4) . . ?
O41 C401 C402 116.3(4) . . ?
O42 C401 C402 118.9(4) . . ?
C403 C402 C401 120.7(4) . . ?
C403 C402 C411 120.1(4) . . ?
C411 C402 C401 119.2(4) . . ?
C402 C403 H403 119.3 . . ?
C402 C403 C404 121.3(4) . . ?
C404 C403 H403 119.3 . . ?
C405 C404 C403 122.2(4) . . ?
C405 C404 C409 120.1(4) . . ?
C409 C404 C403 117.7(4) . . ?
C404 C405 H405 119.8 . . ?
C406 C405 C404 120.5(4) . . ?
C406 C405 H405 119.8 . . ?
C405 C406 H406 120.0 . . ?
C405 C406 C407 120.0(4) . . ?
C407 C406 H406 120.0 . . ?
C406 C407 C412 119.6(4) . . ?
C408 C407 C406 120.4(4) . . ?
C408 C407 C412 119.9(5) . . ?
C407 C408 H408 119.6 . . ?
C407 C408 C409 120.7(5) . . ?
C409 C408 H408 119.6 . . ?
C404 C409 C408 118.2(5) . . ?
C404 C409 C410 120.3(5) . . ?
C410 C409 C408 121.6(5) . . ?
C409 C410 H410 119.9 . . ?
C411 C410 C409 120.1(5) . . ?
C411 C410 H410 119.9 . . ?
C402 C411 H411 119.8 . . ?
C410 C411 C402 120.3(5) . . ?
C410 C411 H411 119.8 . . ?
O43 C412 C407 117.7(4) . . ?
O43 C412 O44' 114.5(6) . . ?
O44 C412 C407 115.9(5) . . ?
O44 C412 O43 124.0(5) . . ?
O44 C412 O44' 41.8(5) . . ?
O44' C412 C407 120.7(6) . . ?
C412 O43 Zn3 123.9(3) . 1_655 ?
C412 O44 Zn4 139.4(7) . 1_655 ?
O44' O44 Zn4 60.6(7) . 1_655 ?
O44' O44 C412 79.1(9) . . ?
C412 O44' Zn4 150.3(14) . 1_655 ?
O44 O44' Zn4 91.7(10) . 1_655 ?
O44 O44' C412 59.1(9) . . ?
C12B C11B H11C 120.1 . . ?
C16B C11B H11C 120.1 . . ?
C16B C11B C12B 119.8(5) . . ?
C11B C12B H12C 120.1 . . ?
C11B C12B C13B 119.8(5) . . ?
C13B C12B H12C 120.1 . . ?
C12B C13B H13C 119.6 . . ?
C14B C13B C12B 120.8(5) . . ?
C14B C13B H13C 119.6 . . ?
C13B C14B H14C 120.3 . . ?
C13B C14B C15B 119.4(5) . . ?
C15B C14B H14C 120.3 . . ?
C14B C15B H15C 119.9 . . ?
C16B C15B C14B 120.3(6) . . ?
C16B C15B H15C 119.9 . . ?
C11B C16B C15B 120.0(5) . . ?
C11B C16B H16C 120.0 . . ?
C15B C16B H16C 120.0 . . ?
C22B C21B H21C 120.2 . . ?
C22B C21B C26B 119.6(6) . . ?
C26B C21B H21C 120.2 . . ?
C21B C22B H22C 119.8 . . ?
C23B C22B C21B 120.5(6) . . ?
C23B C22B H22C 119.8 . . ?
C22B C23B H23C 119.6 . . ?
C22B C23B C24B 120.8(7) . . ?
C24B C23B H23C 119.6 . . ?
C23B C24B H24C 120.0 . . ?
C23B C24B C25B 119.9(7) . . ?
C25B C24B H24C 120.0 . . ?
C24B C25B H25C 120.2 . . ?
C24B C25B C26B 119.6(6) . . ?
C26B C25B H25C 120.2 . . ?
C21B C26B C25B 119.6(6) . . ?
C21B C26B H26C 120.2 . . ?
C25B C26B H26C 120.2 . . ?
C32B C31B H31B 119.5 . . ?
C32B C31B C36B 121.0(6) . . ?
C36B C31B H31B 119.5 . . ?
C31B C32B H32B 119.6 . . ?
C33B C32B C31B 120.7(6) . . ?
C33B C32B H32B 119.6 . . ?
C32B C33B H33B 120.5 . . ?
C32B C33B C34B 119.1(6) . . ?
C34B C33B H33B 120.5 . . ?
C33B C34B H34B 120.0 . . ?
C35B C34B C33B 120.1(6) . . ?
C35B C34B H34B 120.0 . . ?
C34B C35B H35B 119.7 . . ?
C34B C35B C36B 120.7(6) . . ?
C36B C35B H35B 119.7 . . ?
C31B C36B C35B 118.5(6) . . ?
C31B C36B H36B 120.8 . . ?
C35B C36B H36B 120.8 . . ?
C42B C41B H41B 119.9 . . ?
C46B C41B H41B 119.9 . . ?
C46B C41B C42B 120.2(6) . . ?
C41B C42B H42B 119.9 . . ?
C43B C42B C41B 120.1(6) . . ?
C43B C42B H42B 119.9 . . ?
C42B C43B H43B 120.2 . . ?
C44B C43B C42B 119.6(6) . . ?
C44B C43B H43B 120.2 . . ?
C43B C44B H44B 120.0 . . ?
C43B C44B C45B 119.9(7) . . ?
C45B C44B H44B 120.0 . . ?
C44B C45B H45B 119.7 . . ?
C44B C45B C46B 120.5(7) . . ?
C46B C45B H45B 119.7 . . ?
C41B C46B C45B 119.6(6) . . ?
C41B C46B H46B 120.2 . . ?
C45B C46B H46B 120.2 . . ?
C52B C51B H51B 119.7 . . ?
C52B C51B C56B 120.6(7) . . ?
C56B C51B H51B 119.7 . . ?
C51B C52B H52B 120.0 . . ?
C51B C52B C53B 120.1(8) . . ?
C53B C52B H52B 120.0 . . ?
C52B C53B H53B 120.7 . . ?
C52B C53B C54B 118.6(9) . . ?
C54B C53B H53B 120.7 . . ?
C53B C54B H54B 119.3 . . ?
C55B C54B C53B 121.3(9) . . ?
C55B C54B H54B 119.3 . . ?
C54B C55B H55B 120.0 . . ?
C54B C55B C56B 120.0(9) . . ?
C56B C55B H55B 120.0 . . ?
C51B C56B H56B 120.4 . . ?
C55B C56B C51B 119.3(9) . . ?
C55B C56B H56B 120.4 . . ?
C62B C61B H61B 119.5 . . ?
C66B C61B H61B 119.5 . . ?
C66B C61B C62B 121.0(6) . . ?
C61B C62B H62B 120.1 . . ?
C61B C62B C63B 119.8(7) . . ?
C63B C62B H62B 120.1 . . ?
C62B C63B H63B 120.2 . . ?
C62B C63B C64B 119.6(7) . . ?
C64B C63B H63B 120.2 . . ?
C63B C64B H64B 120.2 . . ?
C65B C64B C63B 119.6(6) . . ?
C65B C64B H64B 120.2 . . ?
C64B C65B H65B 120.1 . . ?
C66B C65B C64B 119.7(6) . . ?
C66B C65B H65B 120.1 . . ?
C61B C66B C65B 120.3(7) . . ?
C61B C66B H66B 119.8 . . ?
C65B C66B H66B 119.8 . . ?
C72B C71B H71B 116.8 . . ?
C76B C71B H71B 116.8 . . ?
C76B C71B C72B 126.4(17) . . ?
C71B C72B H72B 121.7 . . ?
C73B C72B C71B 116.6(14) . . ?
C73B C72B H72B 121.7 . . ?
C72B C73B H73B 120.3 . . ?
C72B C73B C74B 119.4(14) . . ?
C74B C73B H73B 120.3 . . ?
C73B C74B H74B 120.0 . . ?
C75B C74B C73B 119.9(13) . . ?
C75B C74B H74B 120.0 . . ?
C74B C75B H75B 119.6 . . ?
C74B C75B C76B 120.7(13) . . ?
C76B C75B H75B 119.6 . . ?
C71B C76B C75B 113.6(16) . . ?
C71B C76B H76B 123.2 . . ?
C75B C76B H76B 123.2 . . ?

loop_
_geom_bond_atom_site_label_1
_geom_bond_atom_site_label_2
_geom_bond_distance
_geom_bond_site_symmetry_2
_geom_bond_publ_flag
Zn1 Zn2 2.8572(7) . ?
Zn1 N11 2.074(3) . yes
Zn1 O12 2.028(3) . yes
Zn1 O13 2.030(3) 4_565 yes
Zn1 O22 2.058(3) . yes
Zn1 O32 2.055(3) . yes
Zn2 N21 2.065(3) . yes
Zn2 O11 2.074(3) . yes
Zn2 O14 2.038(3) 4_565 yes
Zn2 O21 2.017(3) . yes
Zn2 O31 2.008(3) . yes
Zn3 N12 2.102(3) 4_566 yes
Zn3 O34 1.940(3) 3_666 yes
Zn3 O42 1.965(3) . yes
Zn3 O43 1.945(3) 1_455 yes
Zn4 N22 2.133(3) . yes
Zn4 C212 2.482(6) 2 ?
Zn4 O23 2.251(5) 2 yes
Zn4 O24 2.089(4) 2 yes
Zn4 O41 1.976(3) . yes
Zn4 O44 2.066(6) 1_455 yes
Zn4 O44' 1.801(10) 1_455 yes
Zn4 O1M 2.305(7) . yes
N11 C11 1.489(5) . ?
N11 C12 1.499(5) . ?
N11 C13 1.496(5) . ?
N12 Zn3 2.102(3) 4_665 ?
N12 C11 1.482(5) . ?
N12 C14 1.506(5) . ?
N12 C15 1.489(5) . ?
N13 C13 1.457(6) . ?
N13 C15 1.463(5) . ?
N13 C16 1.475(6) . ?
N14 C12 1.459(5) . ?
N14 C14 1.453(5) . ?
N14 C16 1.471(6) . ?
C11 H11A 0.9900 . ?
C11 H11B 0.9900 . ?
C12 H12A 0.9900 . ?
C12 H12B 0.9900 . ?
C13 H13A 0.9900 . ?
C13 H13B 0.9900 . ?
C14 H14A 0.9900 . ?
C14 H14B 0.9900 . ?
C15 H15A 0.9900 . ?
C15 H15B 0.9900 . ?
C16 H16A 0.9900 . ?
C16 H16B 0.9900 . ?
N21 C21 1.480(5) . ?
N21 C22 1.499(5) . ?
N21 C23 1.504(5) . ?
N22 C21 1.476(5) . ?
N22 C24 1.494(5) . ?
N22 C25 1.498(5) . ?
N23 C22 1.446(6) . ?
N23 C24 1.454(6) . ?
N23 C26 1.480(5) . ?
N24 C23 1.458(6) . ?
N24 C25 1.456(5) . ?
N24 C26 1.469(6) . ?
C21 H21A 0.9900 . ?
C21 H21B 0.9900 . ?
C22 H22A 0.9900 . ?
C22 H22B 0.9900 . ?
C23 H23A 0.9900 . ?
C23 H23B 0.9900 . ?
C24 H24A 0.9900 . ?
C24 H24B 0.9900 . ?
C25 H25A 0.9900 . ?
C25 H25B 0.9900 . ?
C26 H26A 0.9900 . ?
C26 H26B 0.9900 . ?
O11 C101 1.258(5) . ?
O12 C101 1.262(5) . ?
C101 C102 1.501(5) . ?
C102 C103 1.360(6) . ?
C102 C111 1.415(6) . ?
C103 H103 0.9500 . ?
C103 C104 1.425(6) . ?
C104 C105 1.415(6) . ?
C104 C109 1.420(6) . ?
C105 H105 0.9500 . ?
C105 C106 1.370(6) . ?
C106 H106 0.9500 . ?
C106 C107 1.413(6) . ?
C107 C108 1.360(6) . ?
C107 C112 1.498(5) . ?
C108 H108 0.9500 . ?
C108 C109 1.416(6) . ?
C109 C110 1.413(6) . ?
C110 H110 0.9500 . ?
C110 C111 1.366(6) . ?
C111 H111 0.9500 . ?
C112 O13 1.257(5) . ?
C112 O14 1.264(5) . ?
O13 Zn1 2.031(3) 4_666 ?
O14 Zn2 2.038(3) 4_666 ?
O21 C201 1.272(5) . ?
O22 C201 1.267(5) . ?
C201 C202 1.493(6) . ?
C202 C203 1.406(6) . ?
C202 C211 1.372(6) . ?
C203 H203 0.9500 . ?
C203 C204 1.364(7) . ?
C204 H204 0.9500 . ?
C204 C205 1.417(7) . ?
C205 C206 1.417(7) . ?
C205 C210 1.417(6) . ?
C206 H206 0.9500 . ?
C206 C207 1.372(7) . ?
C207 C208 1.405(7) . ?
C207 C212 1.507(7) . ?
C208 H208 0.9500 . ?
C208 C209 1.361(7) . ?
C209 H209 0.9500 . ?
C209 C210 1.416(7) . ?
C210 C211 1.411(6) . ?
C211 H211 0.9500 . ?
C212 Zn4 2.482(6) 2_545 ?
C212 O23 1.236(7) . ?
C212 O24 1.243(7) . ?
O23 Zn4 2.251(5) 2_545 ?
O24 Zn4 2.089(4) 2_545 ?
O31 C301 1.260(5) . ?
O32 C301 1.260(5) . ?
C301 C302 1.506(6) . ?
C302 C303 1.372(6) . ?
C302 C311 1.410(6) . ?
C303 H303 0.9500 . ?
C303 C304 1.415(6) . ?
C304 C305 1.417(6) . ?
C304 C309 1.426(6) . ?
C305 H305 0.9500 . ?
C305 C306 1.363(6) . ?
C306 H306 0.9500 . ?
C306 C307 1.414(6) . ?
C307 C308 1.365(7) . ?
C307 C312 1.509(6) . ?
C308 H308 0.9500 . ?
C308 C309 1.425(6) . ?
C309 C310 1.409(6) . ?
C310 H310 0.9500 . ?
C310 C311 1.366(7) . ?
C311 H311 0.9500 . ?
C312 O33 1.239(6) . ?
C312 O34 1.283(6) . ?
O34 Zn3 1.941(3) 3_666 ?
O41 C401 1.251(5) . ?
O42 C401 1.264(6) . ?
C401 C402 1.497(6) . ?
C402 C403 1.353(6) . ?
C402 C411 1.424(7) . ?
C403 H403 0.9500 . ?
C403 C404 1.428(7) . ?
C404 C405 1.404(6) . ?
C404 C409 1.412(7) . ?
C405 H405 0.9500 . ?
C405 C406 1.361(7) . ?
C406 H406 0.9500 . ?
C406 C407 1.417(7) . ?
C407 C408 1.361(7) . ?
C407 C412 1.483(6) . ?
C408 H408 0.9500 . ?
C408 C409 1.418(7) . ?
C409 C410 1.414(7) . ?
C410 H410 0.9500 . ?
C410 C411 1.360(8) . ?
C411 H411 0.9500 . ?
C412 O43 1.243(5) . ?
C412 O44 1.237(7) . ?
C412 O44' 1.416(15) . ?
O43 Zn3 1.945(3) 1_655 ?
O44 Zn4 2.066(6) 1_655 ?
O44 O44' 0.962(14) . ?
O44' Zn4 1.801(10) 1_655 ?
C11B H11C 0.9500 . ?
C11B C12B 1.385(8) . ?
C11B C16B 1.377(8) . ?
C12B H12C 0.9500 . ?
C12B C13B 1.385(8) . ?
C13B H13C 0.9500 . ?
C13B C14B 1.363(8) . ?
C14B H14C 0.9500 . ?
C14B C15B 1.392(8) . ?
C15B H15C 0.9500 . ?
C15B C16B 1.380(8) . ?
C16B H16C 0.9500 . ?
C21B H21C 0.9500 . ?
C21B C22B 1.367(8) . ?
C21B C26B 1.380(9) . ?
C22B H22C 0.9500 . ?
C22B C23B 1.359(9) . ?
C23B H23C 0.9500 . ?
C23B C24B 1.359(10) . ?
C24B H24C 0.9500 . ?
C24B C25B 1.374(11) . ?
C25B H25C 0.9500 . ?
C25B C26B 1.388(10) . ?
C26B H26C 0.9500 . ?
C31B H31B 0.9500 . ?
C31B C32B 1.366(8) . ?
C31B C36B 1.376(8) . ?
C32B H32B 0.9500 . ?
C32B C33B 1.362(9) . ?
C33B H33B 0.9500 . ?
C33B C34B 1.392(10) . ?
C34B H34B 0.9500 . ?
C34B C35B 1.368(10) . ?
C35B H35B 0.9500 . ?
C35B C36B 1.382(9) . ?
C36B H36B 0.9500 . ?
C41B H41B 0.9500 . ?
C41B C42B 1.379(9) . ?
C41B C46B 1.363(9) . ?
C42B H42B 0.9500 . ?
C42B C43B 1.377(9) . ?
C43B H43B 0.9500 . ?
C43B C44B 1.369(10) . ?
C44B H44B 0.9500 . ?
C44B C45B 1.374(10) . ?
C45B H45B 0.9500 . ?
C45B C46B 1.374(10) . ?
C46B H46B 0.9500 . ?
C51B H51B 0.9500 . ?
C51B C52B 1.351(10) . ?
C51B C56B 1.381(10) . ?
C52B H52B 0.9500 . ?
C52B C53B 1.379(11) . ?
C53B H53B 0.9500 . ?
C53B C54B 1.383(13) . ?
C54B H54B 0.9500 . ?
C54B C55B 1.337(13) . ?
C55B H55B 0.9500 . ?
C55B C56B 1.374(12) . ?
C56B H56B 0.9500 . ?
C61B H61B 0.9500 . ?
C61B C62B 1.361(9) . ?
C61B C66B 1.354(9) . ?
C62B H62B 0.9500 . ?
C62B C63B 1.378(10) . ?
C63B H63B 0.9500 . ?
C63B C64B 1.390(10) . ?
C64B H64B 0.9500 . ?
C64B C65B 1.375(10) . ?
C65B H65B 0.9500 . ?
C65B C66B 1.374(9) . ?
C66B H66B 0.9500 . ?
C71B H71B 0.9500 . ?
C71B C72B 1.35(2) . ?
C71B C76B 1.311(19) . ?
C72B H72B 0.9500 . ?
C72B C73B 1.34(2) . ?
C73B H73B 0.9500 . ?
C73B C74B 1.38(2) . ?
C74B H74B 0.9500 . ?
C74B C75B 1.346(18) . ?
C75B H75B 0.9500 . ?
C75B C76B 1.43(2) . ?
C76B H76B 0.9500 . ?
